data_4510198
loop_
_publ_author_name
'Zhou, Jie'
'Du, Lin'
'Qiao, Yong-Feng'
'Hu, Yan'
'Li, Bin'
'Li, Lin'
'Wang, Xiao-Yuan'
'Yang, Jing'
'Xie, Ming-Jin'
'Zhao, Qi-Hua'

_publ_section_title
;
 Intriguing Architectures Generated from 1,4-Bis(3- or
 4-pyridyl)-2,3-diaza-1,3-butadiene with Aromatic Dicarboxylates:
 Syntheses, Crystal Structures, and Properties
;
_journal_issue 3
_journal_name_full 'Crystal Growth &amp; Design'
_journal_page_first 1175
_journal_paper_doi 10.1021/cg401692e
_journal_volume 14
_journal_year 2014
_chemical_formula_moiety 'C20 H18 N4 O6 Zn'
_chemical_formula_sum 'C20 H18 N4 O6 Zn'
_chemical_formula_weight 475.75
_chemical_name_systematic
; 
 ? 
;
_space_group_IT_number 2
_symmetry_cell_setting triclinic
_symmetry_space_group_name_Hall '-P 1'
_symmetry_space_group_name_H-M 'P -1'
_atom_sites_solution_hydrogens geom
_atom_sites_solution_primary direct
_atom_sites_solution_secondary difmap
_audit_creation_method SHELXL-97
_cell_angle_alpha 74.1740(10)
_cell_angle_beta 80.7420(10)
_cell_angle_gamma 78.6730(10)
_cell_formula_units_Z 2
_cell_length_a 8.4150(11)
_cell_length_b 10.1129(11)
_cell_length_c 14.677(2)
_cell_measurement_reflns_used 2531
_cell_measurement_temperature 298(2)
_cell_measurement_theta_max 25.12
_cell_measurement_theta_min 2.48
_cell_volume 1170.6(3)
_computing_cell_refinement 'Bruker apex II'
_computing_data_collection 'Bruker apex II'
_computing_data_reduction 'Bruker SAINT'
_computing_molecular_graphics 'Bruker SHELXTL'
_computing_publication_material 'Bruker SHELXTL'
_computing_structure_refinement 'SHELXL-97 (Sheldrick, 1997)'
_computing_structure_solution 'SHELXS-97 (Sheldrick, 1990)'
_diffrn_ambient_temperature 298(2)
_diffrn_measured_fraction_theta_full 0.993
_diffrn_measured_fraction_theta_max 0.993
_diffrn_measurement_device_type 'CCD area detector'
_diffrn_measurement_method 'phi and omega scans'
_diffrn_radiation_monochromator graphite
_diffrn_radiation_source 'fine-focus sealed tube'
_diffrn_radiation_type MoK\a
_diffrn_radiation_wavelength 0.71073
_diffrn_reflns_av_R_equivalents 0.0619
_diffrn_reflns_av_sigmaI/netI 0.0932
_diffrn_reflns_limit_h_max 10
_diffrn_reflns_limit_h_min -10
_diffrn_reflns_limit_k_max 12
_diffrn_reflns_limit_k_min -12
_diffrn_reflns_limit_l_max 16
_diffrn_reflns_limit_l_min -17
_diffrn_reflns_number 9150
_diffrn_reflns_theta_full 25.15
_diffrn_reflns_theta_max 25.15
_diffrn_reflns_theta_min 1.45
_exptl_absorpt_coefficient_mu 1.089
_exptl_absorpt_correction_T_max 0.8281
_exptl_absorpt_correction_T_min 0.7800
_exptl_absorpt_correction_type multi-scan
_exptl_absorpt_process_details sadabs
_exptl_crystal_colour yellow
_exptl_crystal_density_diffrn 1.350
_exptl_crystal_density_method 'not measured'
_exptl_crystal_description block
_exptl_crystal_F_000 488
_exptl_crystal_size_max 0.24
_exptl_crystal_size_mid 0.22
_exptl_crystal_size_min 0.18
_refine_diff_density_max 0.830
_refine_diff_density_min -0.518
_refine_diff_density_rms 0.108
_refine_ls_extinction_method SHELXL
_refine_ls_goodness_of_fit_ref 1.058
_refine_ls_hydrogen_treatment mixed
_refine_ls_matrix_type full
_refine_ls_number_parameters 280
_refine_ls_number_reflns 4156
_refine_ls_number_restraints 0
_refine_ls_restrained_S_all 1.058
_refine_ls_R_factor_all 0.0841
_refine_ls_R_factor_gt 0.0534
_refine_ls_shift/su_max 0.009
_refine_ls_shift/su_mean 0.001
_refine_ls_structure_factor_coef Fsqd
_refine_ls_weighting_details 'calc w=1/[\s^2^(Fo^2^)+(0.0790P)^2^+1.6995P] where P=(Fo^2^+2Fc^2^)/3'
_refine_ls_weighting_scheme calc
_refine_ls_wR_factor_gt 0.1499
_refine_ls_wR_factor_ref 0.1738
_reflns_number_gt 3088
_reflns_number_total 4156
_reflns_threshold_expression >2sigma(I)
_cod_data_source_file cg401692e_si_001.cif
_cod_data_source_block 2
_cod_depositor_comments
;
The following automatic conversions were performed:

'_symmetry_cell_setting' value 'Triclinic' changed to 'triclinic'
according to
/usr/data/users/saulius/crontab/automatic-downloads/current/ACS/lib/dictionaries/cif_core.dic
dictionary named 'cif_core.dic' version 2.4.2 from 2011-04-26.

Automatic conversion script
Id: cif_fix_values 2281 2013-09-26 08:29:07Z andrius 
;
_cod_original_sg_symbol_H-M P-1
_cod_database_code 4510198

loop_
_symmetry_equiv_pos_as_xyz
'x, y, z'
'-x, -y, -z'

loop_
_atom_site_label
_atom_site_type_symbol
_atom_site_fract_x
_atom_site_fract_y
_atom_site_fract_z
_atom_site_U_iso_or_equiv
_atom_site_adp_type
_atom_site_occupancy
_atom_site_symmetry_multiplicity
_atom_site_calc_flag
_atom_site_refinement_flags
N1 N 0.4998(5) 1.0887(4) 0.1923(3) 0.0370(10) Uani 1 1 d .
O1 O 0.7349(4) 0.9103(3) 0.0883(2) 0.0348(8) Uani 1 1 d .
O2 O 0.5981(4) 0.8422(3) -0.0040(2) 0.0381(8) Uani 1 1 d .
O3 O 0.6242(5) 0.3319(4) 0.0370(3) 0.0447(9) Uani 1 1 d .
O4 O 0.8312(5) 0.1882(3) 0.0972(3) 0.0479(10) Uani 1 1 d .
O5 O 0.641(4) 0.311(3) 0.382(2) 0.58(3) Uani 1 1 d .
H5E H 0.6408 0.3941 0.3475 0.698 Uiso 1 1 d R
H5D H 0.5433 0.2954 0.3965 0.872 Uiso 1 1 d R
Zn1 Zn 0.63158(7) 1.11338(5) 0.04885(4) 0.0291(2) Uani 1 1 d .
C1 C 0.3698(8) 1.1816(7) 0.2106(4) 0.0608(18) Uani 1 1 d .
H1A H 0.3366 1.2562 0.1607 0.073 Uiso 1 1 calc R
C2 C 0.2821(8) 1.1730(7) 0.2995(4) 0.0632(19) Uani 1 1 d .
H2A H 0.1928 1.2406 0.3085 0.076 Uiso 1 1 calc R
C3 C 0.3275(8) 1.0645(7) 0.3742(4) 0.0542(16) Uani 1 1 d .
C4 C 0.4608(9) 0.9671(7) 0.3563(4) 0.0655(19) Uani 1 1 d .
H4A H 0.4948 0.8907 0.4048 0.079 Uiso 1 1 calc R
C5 C 0.5431(8) 0.9845(6) 0.2651(4) 0.0551(16) Uani 1 1 d .
H5A H 0.6340 0.9191 0.2546 0.066 Uiso 1 1 calc R
C6 C 0.2430(9) 1.0488(7) 0.4712(4) 0.0628(18) Uani 1 1 d .
H6A H 0.2729 0.9679 0.5174 0.075 Uiso 1 1 calc R
C13 C 0.6977(6) 0.8187(4) 0.0541(3) 0.0271(10) Uani 1 1 d .
C14 C 0.7892(6) 0.6727(5) 0.0843(3) 0.0316(11) Uani 1 1 d .
C15 C 0.7334(6) 0.5630(5) 0.0648(3) 0.0306(10) Uani 1 1 d .
H15A H 0.6404 0.5803 0.0340 0.037 Uiso 1 1 calc R
C16 C 0.8172(6) 0.4279(5) 0.0916(3) 0.0348(11) Uani 1 1 d .
C17 C 0.9588(7) 0.4028(6) 0.1354(4) 0.0479(14) Uani 1 1 d .
H17A H 1.0164 0.3129 0.1519 0.057 Uiso 1 1 calc R
C18 C 1.0141(8) 0.5120(6) 0.1545(5) 0.0589(17) Uani 1 1 d .
H18A H 1.1085 0.4952 0.1840 0.071 Uiso 1 1 calc R
C19 C 0.9293(7) 0.6449(5) 0.1297(4) 0.0469(14) Uani 1 1 d .
H19A H 0.9661 0.7174 0.1435 0.056 Uiso 1 1 calc R
C20 C 0.7549(6) 0.3076(5) 0.0742(3) 0.0348(12) Uani 1 1 d .
N2 N 0.1322(7) 1.1403(7) 0.4938(3) 0.0745(18) Uani 1 1 d .
N3 N 0.0742(7) 1.1033(6) 0.5917(3) 0.0688(17) Uani 1 1 d .
C7 C -0.0453(8) 1.1890(7) 0.6155(4) 0.0638(19) Uani 1 1 d .
H7A H -0.0879 1.2649 0.5692 0.077 Uiso 1 1 calc R
C10 C -0.3142(7) 1.2464(6) 0.8346(4) 0.0472(14) Uani 1 1 d .
H10A H -0.4020 1.3105 0.8511 0.057 Uiso 1 1 calc R
C9 C -0.2494(8) 1.2670(7) 0.7409(4) 0.0593(18) Uani 1 1 d .
H9A H -0.2920 1.3437 0.6952 0.071 Uiso 1 1 calc R
C8 C -0.1181(7) 1.1705(6) 0.7154(4) 0.0472(14) Uani 1 1 d .
C12 C -0.0570(7) 1.0595(5) 0.7864(4) 0.0407(13) Uani 1 1 d .
H12A H 0.0313 0.9941 0.7723 0.049 Uiso 1 1 calc R
C11 C -0.1302(6) 1.0486(5) 0.8780(3) 0.0360(12) Uani 1 1 d .
H11A H -0.0891 0.9739 0.9255 0.043 Uiso 1 1 calc R
N4 N -0.2575(5) 1.1392(4) 0.9032(3) 0.0344(10) Uani 1 1 d .
O6 O 0.709(5) 0.499(4) 0.453(4) 1.29(9) Uani 1 1 d .
H6B H 0.7838 0.4353 0.4394 1.929 Uiso 1 1 d R
H6D H 0.6197 0.4681 0.4707 1.929 Uiso 1 1 d R

loop_
_atom_site_aniso_label
_atom_site_aniso_U_11
_atom_site_aniso_U_22
_atom_site_aniso_U_33
_atom_site_aniso_U_23
_atom_site_aniso_U_13
_atom_site_aniso_U_12
N1 0.041(2) 0.033(2) 0.034(2) -0.0101(18) 0.0036(18) -0.0022(19)
O1 0.050(2) 0.0195(16) 0.0343(17) -0.0074(13) -0.0050(15) -0.0038(15)
O2 0.039(2) 0.0261(18) 0.050(2) -0.0092(15) -0.0084(17) -0.0041(15)
O3 0.048(2) 0.0284(19) 0.064(2) -0.0178(17) -0.0101(19) -0.0095(17)
O4 0.059(2) 0.0150(17) 0.071(2) -0.0129(16) -0.009(2) -0.0039(16)
O5 0.61(5) 0.38(4) 0.74(5) 0.12(4) -0.27(4) -0.26(4)
Zn1 0.0367(4) 0.0183(3) 0.0321(3) -0.0088(2) 0.0017(2) -0.0047(2)
C1 0.061(4) 0.069(4) 0.036(3) -0.008(3) 0.000(3) 0.017(3)
C2 0.056(4) 0.078(5) 0.040(3) -0.018(3) 0.002(3) 0.022(3)
C3 0.063(4) 0.065(4) 0.033(3) -0.018(3) 0.009(3) -0.011(3)
C4 0.086(5) 0.058(4) 0.037(3) -0.008(3) 0.004(3) 0.010(4)
C5 0.073(4) 0.044(3) 0.037(3) -0.010(2) 0.005(3) 0.008(3)
C6 0.080(5) 0.062(4) 0.040(3) -0.014(3) 0.011(3) -0.009(4)
C13 0.030(3) 0.019(2) 0.031(2) -0.0089(18) 0.003(2) -0.0048(19)
C14 0.037(3) 0.019(2) 0.040(2) -0.0122(19) 0.000(2) -0.005(2)
C15 0.032(3) 0.022(2) 0.039(2) -0.0111(19) -0.004(2) -0.002(2)
C16 0.041(3) 0.021(2) 0.043(3) -0.011(2) 0.000(2) -0.007(2)
C17 0.055(4) 0.027(3) 0.066(4) -0.012(2) -0.024(3) 0.001(3)
C18 0.060(4) 0.029(3) 0.097(5) -0.019(3) -0.039(4) 0.000(3)
C19 0.052(3) 0.025(3) 0.072(4) -0.017(3) -0.021(3) -0.009(2)
C20 0.043(3) 0.021(2) 0.042(3) -0.013(2) 0.004(2) -0.010(2)
N2 0.076(4) 0.095(5) 0.037(3) -0.017(3) 0.020(3) 0.001(3)
N3 0.081(4) 0.080(4) 0.033(2) -0.014(2) 0.014(3) -0.001(3)
C7 0.071(4) 0.074(5) 0.033(3) -0.007(3) 0.008(3) -0.001(4)
C10 0.046(3) 0.044(3) 0.039(3) -0.003(2) 0.005(2) 0.005(3)
C9 0.055(4) 0.060(4) 0.043(3) 0.000(3) 0.002(3) 0.014(3)
C8 0.051(3) 0.050(3) 0.037(3) -0.009(2) 0.006(2) -0.011(3)
C12 0.046(3) 0.030(3) 0.042(3) -0.012(2) 0.009(2) -0.005(2)
C11 0.038(3) 0.030(3) 0.037(3) -0.009(2) 0.002(2) -0.003(2)
N4 0.037(2) 0.028(2) 0.038(2) -0.0112(17) 0.0069(18) -0.0076(18)
O6 0.57(5) 0.56(6) 1.77(16) 0.72(8) 0.38(8) 0.31(5)

loop_
_atom_type_symbol
_atom_type_description
_atom_type_scat_dispersion_real
_atom_type_scat_dispersion_imag
_atom_type_scat_source
C C 0.0033 0.0016 'International Tables Vol C Tables 4.2.6.8 and 6.1.1.4'
H H 0.0000 0.0000 'International Tables Vol C Tables 4.2.6.8 and 6.1.1.4'
N N 0.0061 0.0033 'International Tables Vol C Tables 4.2.6.8 and 6.1.1.4'
O O 0.0106 0.0060 'International Tables Vol C Tables 4.2.6.8 and 6.1.1.4'
Zn Zn 0.2839 1.4301 'International Tables Vol C Tables 4.2.6.8 and 6.1.1.4'

loop_
_geom_angle_atom_site_label_1
_geom_angle_atom_site_label_2
_geom_angle_atom_site_label_3
_geom_angle
_geom_angle_site_symmetry_1
_geom_angle_site_symmetry_3
C5 N1 C1 116.3(4) . .
C5 N1 Zn1 123.0(3) . .
C1 N1 Zn1 120.7(3) . .
C13 O1 Zn1 121.3(3) . .
C13 O2 Zn1 155.8(3) . 2_675
C20 O3 Zn1 91.7(3) . 1_545
C20 O4 Zn1 87.9(3) . 1_545
H5E O5 H5D 109.5 . .
O1 Zn1 O2 117.82(14) . 2_675
O1 Zn1 O3 152.19(15) . 1_565
O2 Zn1 O3 89.68(14) 2_675 1_565
O1 Zn1 N4 93.50(14) . 1_654
O2 Zn1 N4 90.48(15) 2_675 1_654
O3 Zn1 N4 90.15(14) 1_565 1_654
O1 Zn1 N1 88.14(14) . .
O2 Zn1 N1 84.87(15) 2_675 .
O3 Zn1 N1 90.44(15) 1_565 .
N4 Zn1 N1 175.31(16) 1_654 .
O1 Zn1 O4 93.18(13) . 1_565
O2 Zn1 O4 148.23(13) 2_675 1_565
O3 Zn1 O4 59.02(14) 1_565 1_565
N4 Zn1 O4 94.60(15) 1_654 1_565
N1 Zn1 O4 89.70(15) . 1_565
O1 Zn1 C20 122.39(16) . 1_565
O2 Zn1 C20 119.24(15) 2_675 1_565
O3 Zn1 C20 29.80(15) 1_565 1_565
N4 Zn1 C20 93.35(15) 1_654 1_565
N1 Zn1 C20 89.47(15) . 1_565
O4 Zn1 C20 29.24(15) 1_565 1_565
N1 C1 C2 123.7(6) . .
N1 C1 H1A 118.2 . .
C2 C1 H1A 118.2 . .
C3 C2 C1 119.5(6) . .
C3 C2 H2A 120.2 . .
C1 C2 H2A 120.2 . .
C2 C3 C4 117.5(5) . .
C2 C3 C6 123.1(6) . .
C4 C3 C6 119.4(6) . .
C3 C4 C5 119.3(6) . .
C3 C4 H4A 120.4 . .
C5 C4 H4A 120.4 . .
N1 C5 C4 123.7(5) . .
N1 C5 H5A 118.1 . .
C4 C5 H5A 118.1 . .
N2 C6 C3 122.3(6) . .
N2 C6 H6A 118.8 . .
C3 C6 H6A 118.8 . .
O2 C13 O1 124.9(4) . .
O2 C13 C14 118.5(4) . .
O1 C13 C14 116.6(4) . .
C19 C14 C15 119.2(4) . .
C19 C14 C13 121.5(4) . .
C15 C14 C13 119.3(5) . .
C16 C15 C14 119.9(5) . .
C16 C15 H15A 120.0 . .
C14 C15 H15A 120.0 . .
C17 C16 C15 119.9(5) . .
C17 C16 C20 119.6(4) . .
C15 C16 C20 120.5(5) . .
C18 C17 C16 120.0(5) . .
C18 C17 H17A 120.0 . .
C16 C17 H17A 120.0 . .
C19 C18 C17 119.9(6) . .
C19 C18 H18A 120.0 . .
C17 C18 H18A 120.0 . .
C18 C19 C14 121.0(5) . .
C18 C19 H19A 119.5 . .
C14 C19 H19A 119.5 . .
O4 C20 O3 121.3(5) . .
O4 C20 C16 120.0(5) . .
O3 C20 C16 118.6(4) . .
O4 C20 Zn1 62.9(3) . 1_545
O3 C20 Zn1 58.5(2) . 1_545
C16 C20 Zn1 176.2(4) . 1_545
C6 N2 N3 111.7(6) . .
C7 N3 N2 113.2(6) . .
N3 C7 C8 120.9(6) . .
N3 C7 H7A 119.5 . .
C8 C7 H7A 119.5 . .
N4 C10 C9 123.2(5) . .
N4 C10 H10A 118.4 . .
C9 C10 H10A 118.4 . .
C10 C9 C8 118.7(5) . .
C10 C9 H9A 120.6 . .
C8 C9 H9A 120.6 . .
C12 C8 C9 118.5(5) . .
C12 C8 C7 121.2(5) . .
C9 C8 C7 120.3(5) . .
C11 C12 C8 118.2(5) . .
C11 C12 H12A 120.9 . .
C8 C12 H12A 120.9 . .
N4 C11 C12 123.9(5) . .
N4 C11 H11A 118.1 . .
C12 C11 H11A 118.1 . .
C10 N4 C11 117.4(4) . .
C10 N4 Zn1 120.8(3) . 1_456
C11 N4 Zn1 121.7(3) . 1_456
H6B O6 H6D 109.5 . .

loop_
_geom_bond_atom_site_label_1
_geom_bond_atom_site_label_2
_geom_bond_distance
_geom_bond_site_symmetry_2
N1 C5 1.321(7) .
N1 C1 1.339(7) .
N1 Zn1 2.190(4) .
O1 C13 1.275(5) .
O1 Zn1 2.030(3) .
O2 C13 1.236(6) .
O2 Zn1 2.068(4) 2_675
O3 C20 1.257(6) .
O3 Zn1 2.158(3) 1_545
O4 C20 1.236(6) .
O4 Zn1 2.253(4) 1_545
O5 H5E 0.8500 .
O5 H5D 0.8500 .
Zn1 O2 2.068(4) 2_675
Zn1 O3 2.158(3) 1_565
Zn1 N4 2.158(4) 1_654
Zn1 O4 2.253(4) 1_565
Zn1 C20 2.530(5) 1_565
C1 C2 1.381(7) .
C1 H1A 0.9300 .
C2 C3 1.365(9) .
C2 H2A 0.9300 .
C3 C4 1.382(8) .
C3 C6 1.467(7) .
C4 C5 1.386(7) .
C4 H4A 0.9300 .
C5 H5A 0.9300 .
C6 N2 1.251(8) .
C6 H6A 0.9300 .
C13 C14 1.508(6) .
C14 C19 1.390(7) .
C14 C15 1.397(7) .
C15 C16 1.392(7) .
C15 H15A 0.9300 .
C16 C17 1.391(8) .
C16 C20 1.511(7) .
C17 C18 1.388(8) .
C17 H17A 0.9300 .
C18 C19 1.375(8) .
C18 H18A 0.9300 .
C19 H19A 0.9300 .
C20 Zn1 2.529(5) 1_545
N2 N3 1.413(6) .
N3 C7 1.262(8) .
C7 C8 1.472(7) .
C7 H7A 0.9300 .
C10 N4 1.331(7) .
C10 C9 1.371(7) .
C10 H10A 0.9300 .
C9 C8 1.399(8) .
C9 H9A 0.9300 .
C8 C12 1.385(8) .
C12 C11 1.371(7) .
C12 H12A 0.9300 .
C11 N4 1.340(6) .
C11 H11A 0.9300 .
N4 Zn1 2.158(4) 1_456
O6 H6B 0.8500 .
O6 H6D 0.8500 .

loop_
_geom_torsion_atom_site_label_1
_geom_torsion_atom_site_label_2
_geom_torsion_atom_site_label_3
_geom_torsion_atom_site_label_4
_geom_torsion
_geom_torsion_site_symmetry_1
_geom_torsion_site_symmetry_4
C13 O1 Zn1 O2 27.0(3) . 2_675
C13 O1 Zn1 O3 -162.4(3) . 1_565
C13 O1 Zn1 N4 -65.4(3) . 1_654
C13 O1 Zn1 N1 110.2(3) . .
C13 O1 Zn1 O4 -160.2(3) . 1_565
C13 O1 Zn1 C20 -161.6(3) . 1_565
C5 N1 Zn1 O1 17.5(5) . .
C1 N1 Zn1 O1 -163.2(5) . .
C5 N1 Zn1 O2 135.7(5) . 2_675
C1 N1 Zn1 O2 -45.0(5) . 2_675
C5 N1 Zn1 O3 -134.7(5) . 1_565
C1 N1 Zn1 O3 44.6(5) . 1_565
C5 N1 Zn1 N4 128.1(17) . 1_654
C1 N1 Zn1 N4 -52.6(19) . 1_654
C5 N1 Zn1 O4 -75.7(5) . 1_565
C1 N1 Zn1 O4 103.7(5) . 1_565
C5 N1 Zn1 C20 -104.9(5) . 1_565
C1 N1 Zn1 C20 74.4(5) . 1_565
C5 N1 C1 C2 -0.1(10) . .
Zn1 N1 C1 C2 -179.4(5) . .
N1 C1 C2 C3 -0.2(11) . .
C1 C2 C3 C4 -0.3(11) . .
C1 C2 C3 C6 178.9(7) . .
C2 C3 C4 C5 1.0(11) . .
C6 C3 C4 C5 -178.2(6) . .
C1 N1 C5 C4 0.9(10) . .
Zn1 N1 C5 C4 -179.8(5) . .
C3 C4 C5 N1 -1.4(11) . .
C2 C3 C6 N2 -6.4(12) . .
C4 C3 C6 N2 172.8(7) . .
Zn1 O2 C13 O1 -74.5(9) 2_675 .
Zn1 O2 C13 C14 108.6(7) 2_675 .
Zn1 O1 C13 O2 -0.4(6) . .
Zn1 O1 C13 C14 176.6(3) . .
O2 C13 C14 C19 163.8(5) . .
O1 C13 C14 C19 -13.4(6) . .
O2 C13 C14 C15 -15.1(6) . .
O1 C13 C14 C15 167.6(4) . .
C19 C14 C15 C16 0.6(7) . .
C13 C14 C15 C16 179.5(4) . .
C14 C15 C16 C17 -1.7(7) . .
C14 C15 C16 C20 177.8(4) . .
C15 C16 C17 C18 1.6(8) . .
C20 C16 C17 C18 -177.9(5) . .
C16 C17 C18 C19 -0.3(10) . .
C17 C18 C19 C14 -0.9(10) . .
C15 C14 C19 C18 0.8(8) . .
C13 C14 C19 C18 -178.2(5) . .
Zn1 O4 C20 O3 -2.1(5) 1_545 .
Zn1 O4 C20 C16 177.1(4) 1_545 .
Zn1 O3 C20 O4 2.2(5) 1_545 .
Zn1 O3 C20 C16 -177.0(4) 1_545 .
C17 C16 C20 O4 -1.3(7) . .
C15 C16 C20 O4 179.2(4) . .
C17 C16 C20 O3 178.0(5) . .
C15 C16 C20 O3 -1.6(7) . .
C17 C16 C20 Zn1 136(5) . 1_545
C15 C16 C20 Zn1 -43(6) . 1_545
C3 C6 N2 N3 -177.8(6) . .
C6 N2 N3 C7 -175.4(7) . .
N2 N3 C7 C8 -177.7(6) . .
N4 C10 C9 C8 0.5(10) . .
C10 C9 C8 C12 -1.3(10) . .
C10 C9 C8 C7 180.0(6) . .
N3 C7 C8 C12 0.6(10) . .
N3 C7 C8 C9 179.3(7) . .
C9 C8 C12 C11 1.1(9) . .
C7 C8 C12 C11 179.8(6) . .
C8 C12 C11 N4 -0.1(8) . .
C9 C10 N4 C11 0.4(9) . .
C9 C10 N4 Zn1 -179.3(5) . 1_456
C12 C11 N4 C10 -0.7(8) . .
C12 C11 N4 Zn1 179.1(4) . 1_456
